data_1529270
loop_
_publ_author_name
'Malakhovskii, Alexander'
'Sokolov, Valerii'
'Sukhachev, Alexander'
'Gudim, Irina'
'Molokeev, Maxim'

_publ_section_title
;
 Spectroscopic properties and structure of the ErFe3(BO3)4 single crystal
;
_journal_issue 10
_journal_name_full 'Physics of the Solid State'
_journal_page_first 2056
_journal_paper_doi 10.1134/S1063783414100199
_journal_volume 56
_journal_year 2014
_chemical_formula_moiety 'B4 Er Fe3 O12'
_chemical_formula_sum 'B4 Er Fe3 O12'
_chemical_formula_weight 570.05
_chemical_name_systematic
; 
 ? 
;
_space_group_IT_number 155
_symmetry_cell_setting trigonal
_symmetry_space_group_name_Hall 'R 3 2"'
_symmetry_space_group_name_H-M 'R 3 2 :H'
_atom_sites_solution_hydrogens .
_atom_sites_solution_primary direct
_atom_sites_solution_secondary difmap
_audit_creation_method SHELXL-97
_cell_angle_alpha 90.00
_cell_angle_beta 90.00
_cell_angle_gamma 120.00
_cell_formula_units_Z 3
_cell_length_a 9.566(4)
_cell_length_b 9.566(4)
_cell_length_c 7.591(3)
_cell_measurement_reflns_used 1672
_cell_measurement_temperature 296(2)
_cell_measurement_theta_max 29.50
_cell_measurement_theta_min 3.64
_cell_volume 601.6(4)
_computing_cell_refinement 'APEX2 v2010.3-0 (Bruker, 2003-2008)'
_computing_data_collection 'APEX2 v2010.3-0 (Bruker, 2003-2008)'
_computing_data_reduction 'SAINT+ v7.66A (Bruker, 2009)'
_computing_molecular_graphics 'DIAMOND v3.1 (Brandenburg, 2005)'
_computing_publication_material 'publCIF v1.9.9_c (Westrip, 2009)'
_computing_structure_refinement 'SHELXL-97 (Sheldrick, 2008)'
_computing_structure_solution 'SHELXS-97 (Sheldrick, 2008)'
_diffrn_ambient_temperature 296(2)
_diffrn_measured_fraction_theta_full 1.000
_diffrn_measured_fraction_theta_max 0.987
_diffrn_measurement_device_type 'SMART APEXII'
_diffrn_measurement_method 'phi and omega scans'
_diffrn_radiation_monochromator graphite
_diffrn_radiation_source 'fine-focus sealed tube'
_diffrn_radiation_type MoK\a
_diffrn_radiation_wavelength 0.71073
_diffrn_reflns_av_R_equivalents 0.0438
_diffrn_reflns_av_sigmaI/netI 0.0347
_diffrn_reflns_limit_h_max 12
_diffrn_reflns_limit_h_min -13
_diffrn_reflns_limit_k_max 13
_diffrn_reflns_limit_k_min -13
_diffrn_reflns_limit_l_max 10
_diffrn_reflns_limit_l_min -10
_diffrn_reflns_number 1911
_diffrn_reflns_theta_full 25.00
_diffrn_reflns_theta_max 29.59
_diffrn_reflns_theta_min 3.64
_exptl_absorpt_coefficient_mu 15.754
_exptl_absorpt_correction_T_max 0.7459
_exptl_absorpt_correction_T_min 0.3211
_exptl_absorpt_correction_type multi-scan
_exptl_absorpt_process_details
;
SADABS-2004/1. Bruker AXS Inc., Madison, Wisconsin, USA, 2004
;
_exptl_crystal_colour green
_exptl_crystal_density_diffrn 4.721
_exptl_crystal_density_method 'not measured'
_exptl_crystal_description bulk
_exptl_crystal_F_000 786
_exptl_crystal_size_max 0.3
_exptl_crystal_size_mid 0.2
_exptl_crystal_size_min 0.2
_refine_diff_density_max 1.039
_refine_diff_density_min -0.643
_refine_diff_density_rms 0.237
_refine_ls_abs_structure_details 'Flack H D (1983), Acta Cryst. A39, 876-881'
_refine_ls_abs_structure_Flack 0.110(18)
_refine_ls_extinction_coef 0.0122(7)
_refine_ls_extinction_expression Fc^*^=kFc[1+0.001xFc^2^\l^3^/sin(2\q)]^-1/4^
_refine_ls_extinction_method SHELXL
_refine_ls_goodness_of_fit_ref 1.096
_refine_ls_hydrogen_treatment .
_refine_ls_matrix_type full
_refine_ls_number_parameters 21
_refine_ls_number_reflns 379
_refine_ls_number_restraints 0
_refine_ls_restrained_S_all 1.096
_refine_ls_R_factor_all 0.0166
_refine_ls_R_factor_gt 0.0166
_refine_ls_shift/su_max 0.000
_refine_ls_shift/su_mean 0.000
_refine_ls_structure_factor_coef Fsqd
_refine_ls_weighting_details 'calc w=1/[\s^2^(Fo^2^)+(0.0116P)^2^+0.2000P] where P=(Fo^2^+2Fc^2^)/3'
_refine_ls_weighting_scheme calc
_refine_ls_wR_factor_gt 0.0388
_refine_ls_wR_factor_ref 0.0388
_reflns_number_gt 379
_reflns_number_total 379
_reflns_threshold_expression >2sigma(I)
_cod_data_source_file ErFe3BO34.cif
_cod_data_source_block a
_cod_original_cell_volume 601.6(6)
_cod_original_sg_symbol_Hall
;
R 3 2"
;
_cod_original_sg_symbol_H-M 'R 3 2'
_cod_database_code 1529270
_cod_database_fobs_code 1529270

loop_
_symmetry_equiv_pos_as_xyz
'x, y, z'
'-y, x-y, z'
'-x+y, -x, z'
'y, x, -z'
'x-y, -y, -z'
'-x, -x+y, -z'
'x+2/3, y+1/3, z+1/3'
'-y+2/3, x-y+1/3, z+1/3'
'-x+y+2/3, -x+1/3, z+1/3'
'y+2/3, x+1/3, -z+1/3'
'x-y+2/3, -y+1/3, -z+1/3'
'-x+2/3, -x+y+1/3, -z+1/3'
'x+1/3, y+2/3, z+2/3'
'-y+1/3, x-y+2/3, z+2/3'
'-x+y+1/3, -x+2/3, z+2/3'
'y+1/3, x+2/3, -z+2/3'
'x-y+1/3, -y+2/3, -z+2/3'
'-x+1/3, -x+y+2/3, -z+2/3'

loop_
_atom_site_label
_atom_site_type_symbol
_atom_site_fract_x
_atom_site_fract_y
_atom_site_fract_z
_atom_site_U_iso_or_equiv
_atom_site_adp_type
_atom_site_occupancy
_atom_site_symmetry_multiplicity
_atom_site_calc_flag
_atom_site_refinement_flags
_atom_site_disorder_assembly
_atom_site_disorder_group
Er Er 0.0000 0.0000 0.0000 0.00686(18) Uani 1 6 d S . .
Fe Fe 0.45008(11) 0.0000 0.0000 0.0013(2) Uani 1 2 d S . .
B1 B 0.0000 0.0000 0.5000 0.0039(16) Uiso 1 6 d S . .
B2 B 0.5518(6) 0.0000 0.5000 0.0042(9) Uiso 1 2 d S . .
O1 O 0.1442(4) 0.0000 0.5000 0.0018(7) Uiso 1 2 d S . .
O2 O 0.4096(5) 0.0000 0.5000 0.0054(8) Uiso 1 2 d S . .
O3 O 0.5469(4) 0.8544(4) 0.4836(4) 0.0037(5) Uiso 1 1 d . . .

loop_
_atom_site_aniso_label
_atom_site_aniso_U_11
_atom_site_aniso_U_22
_atom_site_aniso_U_33
_atom_site_aniso_U_23
_atom_site_aniso_U_13
_atom_site_aniso_U_12
Er 0.00676(19) 0.00676(19) 0.0070(2) 0.000 0.000 0.00338(9)
Fe 0.0005(3) 0.0003(3) 0.0029(4) 0.0001(2) 0.00005(10) 0.00016(17)

loop_
_atom_type_symbol
_atom_type_description
_atom_type_scat_dispersion_real
_atom_type_scat_dispersion_imag
_atom_type_scat_source
B B 0.0013 0.0007 'International Tables Vol C Tables 4.2.6.8 and 6.1.1.4'
O O 0.0106 0.0060 'International Tables Vol C Tables 4.2.6.8 and 6.1.1.4'
Fe Fe 0.3463 0.8444 'International Tables Vol C Tables 4.2.6.8 and 6.1.1.4'
Er Er -0.2586 4.9576 'International Tables Vol C Tables 4.2.6.8 and 6.1.1.4'

loop_
_geom_angle_atom_site_label_1
_geom_angle_atom_site_label_2
_geom_angle_atom_site_label_3
_geom_angle
_geom_angle_site_symmetry_1
_geom_angle_site_symmetry_3
O3 Er O3 142.03(14) 16_445 9_454
O3 Er O3 122.46(14) 16_445 8_554
O3 Er O3 89.33(10) 9_454 8_554
O3 Er O3 72.46(14) 16_445 7_444
O3 Er O3 89.33(10) 9_454 7_444
O3 Er O3 89.33(10) 8_554 7_444
O3 Er O3 89.33(10) 16_445 18_545
O3 Er O3 122.46(14) 9_454 18_545
O3 Er O3 72.46(14) 8_554 18_545
O3 Er O3 142.03(14) 7_444 18_545
O3 Er O3 89.33(10) 16_445 17
O3 Er O3 72.46(14) 9_454 17
O3 Er O3 142.03(14) 8_554 17
O3 Er O3 122.46(14) 7_444 17
O3 Er O3 89.33(10) 18_545 17
O3 Fe O3 100.74(19) 10_445 15_554
O3 Fe O1 92.23(13) 10_445 14_544
O3 Fe O1 95.45(9) 15_554 14_544
O3 Fe O1 95.45(9) 10_445 9_554
O3 Fe O1 92.23(13) 15_554 9_554
O1 Fe O1 167.96(15) 14_544 9_554
O3 Fe O2 167.48(13) 10_445 14_544
O3 Fe O2 86.94(9) 15_554 14_544
O1 Fe O2 77.10(16) 14_544 14_544
O1 Fe O2 94.10(11) 9_554 14_544
O3 Fe O2 86.94(9) 10_445 9_554
O3 Fe O2 167.48(13) 15_554 9_554
O1 Fe O2 94.10(11) 14_544 9_554
O1 Fe O2 77.10(16) 9_554 9_554
O2 Fe O2 87.33(5) 14_544 9_554
O1 B1 O1 120.0 . 3
O1 B1 O1 120.000(1) . 2
O1 B1 O1 120.000(1) 3 2
O2 B2 O3 118.2(3) . 5_666
O2 B2 O3 118.2(3) . 1_545
O3 B2 O3 123.6(5) 5_666 1_545
B1 O1 Fe 128.14(10) . 9
B1 O1 Fe 128.14(10) . 14_545
Fe O1 Fe 103.72(19) 9 14_545
B2 O2 Fe 128.96(11) . 14_545
B2 O2 Fe 128.96(11) . 9
Fe O2 Fe 102.1(2) 14_545 9
B2 O3 Fe 132.3(2) 1_565 8
B2 O3 Er 107.0(2) 1_565 13
Fe O3 Er 120.51(15) 8 13

loop_
_geom_bond_atom_site_label_1
_geom_bond_atom_site_label_2
_geom_bond_distance
_geom_bond_site_symmetry_2
Er O3 2.380(3) 16_445
Er O3 2.380(3) 9_454
Er O3 2.380(3) 8_554
Er O3 2.380(3) 7_444
Er O3 2.380(3) 18_545
Er O3 2.380(3) 17
Fe O3 1.962(3) 10_445
Fe O3 1.962(3) 15_554
Fe O1 2.025(3) 14_544
Fe O1 2.025(3) 9_554
Fe O2 2.048(3) 14_544
Fe O2 2.048(3) 9_554
B1 O1 1.380(4) .
B1 O1 1.380(4) 3
B1 O1 1.380(4) 2
B2 O2 1.360(8) .
B2 O3 1.376(4) 5_666
B2 O3 1.376(4) 1_545
O1 Fe 2.025(3) 9
O1 Fe 2.025(3) 14_545
O2 Fe 2.048(3) 14_545
O2 Fe 2.048(3) 9
O3 B2 1.376(4) 1_565
O3 Fe 1.962(3) 8
O3 Er 2.380(3) 13
